data_2005206
loop_
_publ_author_name
'Blake, A. J.'
'Mountford, P.'
'Nikonov, G. I.'

_publ_section_title
;(Diethyl
 ether-<i>O</i>)[<i>N</i>-(2,6-diisopropylphenyl)-<i>N</i>-(trimethylsilyl)amido-<i>N</i>](pyridine-<i>N</i>)lithium
;
_journal_issue 8
_journal_name_full 'Acta Crystallographica Section C'
_journal_page_first 1911
_journal_page_last 1913
_journal_paper_doi 10.1107/S010827019600409X
_journal_volume 52
_journal_year 1996
_chemical_formula_iupac '[Li (C15 H26 N Si)(C4 H10 O)(C5 H5 N)]'
_chemical_formula_moiety ' C24 H41 Li1 N2 O1 Si1'
_chemical_formula_sum 'C24 H41 Li N2 O Si'
_chemical_formula_weight 408.63
_chemical_name_systematic
;
[(N-2,6-Diisopropylphenyl-N-trimethylsilyl)amido-N](pyridine-N)-
(Diethyl ether-O)lithium
;
_space_group_IT_number 14
_space_group_name_Hall '-P 2yn'
_space_group_name_H-M_alt 'P 1 21/n 1'
_symmetry_cell_setting monoclinic
_symmetry_space_group_name_Hall '-P 2yn'
_symmetry_space_group_name_H-M 'P 1 21/n 1'
_cell_angle_alpha 90
_cell_angle_beta 91.56(2)
_cell_angle_gamma 90
_cell_formula_units_Z 4
_cell_length_a 12.556(6)
_cell_length_b 14.408(7)
_cell_length_c 14.996(8)
_cell_measurement_reflns_used 13
_cell_measurement_temperature 298
_cell_measurement_theta_max 17
_cell_measurement_theta_min 14
_cell_volume 2712(2)
_computing_cell_refinement STADI4
_computing_data_collection 'STADI4 (Stoe & Cie, 1995a)'
_computing_data_reduction 'X-RED (Stoe & Cie, 1995b)'
_computing_molecular_graphics 'CAMERON (Watkin, Prout & Pearce, 1996)'
_computing_publication_material CRYSTALS
_computing_structure_refinement 'CRYSTALS (Watkin, Prout, Carruthers & Betteridge, 1996)'
_computing_structure_solution 'SIR92 (Altomare et al., 1994)'
_diffrn_ambient_temperature 298
_diffrn_measurement_device 'Stoe Stadi4 four-circle diffractometer'
_diffrn_measurement_method \w-\q
_diffrn_radiation_monochromator 'planar graphite'
_diffrn_radiation_source 'fine-focus sealed tube'
_diffrn_radiation_type 'Mo K\a'
_diffrn_radiation_wavelength 0.71073
_diffrn_reflns_av_R_equivalents 0.045
_diffrn_reflns_av_sigmaI/netI 5.69
_diffrn_reflns_limit_h_max 14
_diffrn_reflns_limit_h_min -14
_diffrn_reflns_limit_k_max 17
_diffrn_reflns_limit_k_min -1
_diffrn_reflns_limit_l_max 17
_diffrn_reflns_limit_l_min 0
_diffrn_reflns_number 6695
_diffrn_reflns_theta_max 25.00
_diffrn_reflns_theta_min 2.50
_diffrn_standards_decay_% 2.5
_diffrn_standards_interval_time 60
_diffrn_standards_number 3
_exptl_absorpt_coefficient_mu 0.101
_exptl_absorpt_correction_type none
_exptl_crystal_colour 'pale yellow'
_exptl_crystal_density_diffrn 1.001
_exptl_crystal_density_meas ?
_exptl_crystal_description column
_exptl_crystal_F_000 896
_exptl_crystal_size_max 0.96
_exptl_crystal_size_mid 0.42
_exptl_crystal_size_min 0.40
_refine_diff_density_max 0.23
_refine_diff_density_min -0.22
_refine_ls_extinction_method None
_refine_ls_goodness_of_fit_obs 1.0673
_refine_ls_hydrogen_treatment
;
Hydrogen atoms placed in calculated positions 1.00\%A from the
supporting C atom and  with U~iso~(H) = 1.3U~eq~(C).
;
_refine_ls_matrix_type full
_refine_ls_number_parameters 262
_refine_ls_number_reflns 1698
_refine_ls_R_factor_obs 0.0749
_refine_ls_shift/esd_max 0.25
_refine_ls_structure_factor_coef F
_refine_ls_weighting_scheme 'Weighting scheme from Chebychev polynomial (Carruthers & Watkin, 1979)'
_refine_ls_wR_factor_obs 0.0655
_reflns_number_observed 1698
_reflns_number_total 3840
_reflns_observed_criterion I>2.00\s(I)
_cod_data_source_file ab1370.cif
_cod_data_source_block zrnncl
_cod_depositor_comments
;
 Adding the _atom_site_type_symbol data item and updating the _atom_type_symbol
 data item values accordingly.

 Antanas Vaitkus,
 2018-08-07

The following automatic conversions were performed:
'_symmetry_cell_setting' value 'Monoclinic' changed to 'monoclinic'
according to '/home/saulius/struct/CIF-dictionaries/cif_core.dic'
dictionary named 'cif_core.dic' version 2.4.1 from 2010-06-29.

Automatic conversion script
Id: cif_fix_enum 1527 2010-12-29 10:47:43Z saulius 

The following automatic conversions were performed:

'_chemical_melting_point' value 'not measured' was changed to '?' -
the value is undefined or not given.

'_symmetry_cell_setting' value
'Monoclinic' changed to 'monoclinic' according to
/home/saulius/struct/CIF-dictionaries/cif_core.dic dictionary named
'cif_core.dic' version 2.4.1 from 2010-06-29.

Automatic conversion script
Id: cif_fix_values 1715 2011-07-08 13:25:40Z adriana 

The following automatic conversions were performed:

'_exptl_crystal_density_meas' value 'not measured' was changed to '?'
- the value is perceived as not measured.

Automatic conversion script
Id: cif_fix_values 3008 2015-01-20 13:52:24Z robertas 
;
_cod_original_sg_symbol_H-M 'P 21/n'
_cod_original_formula_sum ' C24 H41 Li1 N2 O1 Si1'
_cod_database_code 2005206

loop_
_space_group_symop_id
_space_group_symop_operation_xyz
1 x,y,z
2 -x+1/2,y+1/2,-z+1/2
3 -x,-y,-z
4 x+1/2,-y+1/2,z+1/2

loop_
_symmetry_equiv_pos_as_xyz
x,y,z
x,-y,-z
-x+1/2,y+1/2,-z+1/2
x+1/2,-y+1/2,z+1/2

loop_
_atom_site_aniso_label
_atom_site_aniso_U_11
_atom_site_aniso_U_22
_atom_site_aniso_U_33
_atom_site_aniso_U_12
_atom_site_aniso_U_13
_atom_site_aniso_U_23
Li1 0.057(5) 0.088(7) 0.051(5) -0.015(5) -0.012(4) 0.017(5)
N1 0.045(2) 0.062(3) 0.045(2) -0.002(2) -0.003(2) 0.013(2)
N2 0.052(3) 0.092(4) 0.059(3) -0.005(3) -0.005(2) 0.010(3)
O1 0.074(3) 0.108(4) 0.052(2) -0.003(3) -0.014(2) 0.015(3)
Si1 0.0526(9) 0.0850(10) 0.0567(9) -0.0080(10) 0.0023(7) 0.0130(10)
C1 0.039(3) 0.055(4) 0.047(3) 0.000(2) -0.009(2) 0.013(3)
C2 0.055(3) 0.059(4) 0.042(3) 0.000(3) -0.006(3) 0.008(3)
C3 0.090(5) 0.063(4) 0.057(4) 0.011(3) -0.003(3) 0.008(4)
C4 0.090(5) 0.090(6) 0.044(4) 0.020(4) -0.002(3) 0.017(4)
C5 0.087(4) 0.086(5) 0.048(3) 0.021(4) -0.003(3) -0.009(4)
C6 0.060(3) 0.050(4) 0.049(3) 0.013(3) -0.004(2) 0.005(3)
C7 0.069(4) 0.113(6) 0.060(4) -0.007(4) -0.001(3) -0.004(4)
C8 0.103(6) 0.137(7) 0.052(4) -0.008(5) 0.014(4) 0.001(4)
C9 0.072(5) 0.136(7) 0.088(6) -0.012(5) 0.031(4) -0.020(5)
C10 0.055(5) 0.128(6) 0.112(6) 0.009(4) 0.004(4) 0.006(5)
C11 0.047(3) 0.106(6) 0.079(4) 0.001(3) -0.005(3) 0.023(4)
C12 0.102(6) 0.140(8) 0.094(6) 0.014(6) -0.006(5) 0.045(6)
C13 0.141(8) 0.096(7) 0.151(8) 0.000(5) 0.030(7) 0.036(6)
C14 0.124(6) 0.157(8) 0.061(5) -0.033(6) -0.015(4) 0.000(5)
C15 0.185(9) 0.111(7) 0.103(6) -0.035(6) 0.004(6) -0.012(6)
C16 0.121(6) 0.138(7) 0.093(5) -0.017(5) 0.043(5) -0.002(5)
C17 0.109(6) 0.108(6) 0.099(6) -0.034(5) 0.018(5) 0.035(5)
C18 0.050(4) 0.211(9) 0.130(6) -0.022(5) -0.010(4) 0.060(7)
C21 0.087(4) 0.057(4) 0.063(4) 0.007(4) 0.008(3) 0.004(3)
C22 0.154(8) 0.104(7) 0.113(6) -0.034(6) 0.014(6) -0.031(5)
C23 0.145(7) 0.121(7) 0.115(6) 0.072(6) 0.001(5) -0.027(5)
C61 0.087(5) 0.058(4) 0.070(4) 0.007(4) 0.006(3) -0.008(4)
C62 0.118(7) 0.103(6) 0.170(8) 0.048(5) 0.016(6) 0.030(6)
C63 0.171(9) 0.070(6) 0.210(10) -0.004(6) -0.071(8) 0.004(6)

loop_
_atom_site_label
_atom_site_type_symbol
_atom_site_occupancy
_atom_site_fract_x
_atom_site_fract_y
_atom_site_fract_z
_atom_site_U_iso_or_equiv
_atom_site_thermal_displace_type
Li1 Li 1 .8527(7) .2335(7) .1426(5) .060(3) Uani
N1 N 1 .9937(3) .2351(3) .1946(2) .048(2) Uani
N2 N 1 .7135(3) .2006(3) .2049(3) .064(2) Uani
O1 O 1 .8083(3) .2610(3) .0198(2) .072(2) Uani
Si1 Si 1 1.1015(1) .2634(1) .1378(1) .0620(5) Uani
C1 C 1 .9887(4) .2105(4) .2846(3) .044(3) Uani
C2 C 1 1.0013(4) .1162(4) .3117(3) .051(3) Uani
C3 C 1 .9856(5) .0924(4) .4002(4) .067(3) Uani
C4 C 1 .9581(5) .1562(5) .4618(4) .067(3) Uani
C5 C 1 .9472(4) .2480(5) .4376(4) .069(3) Uani
C6 C 1 .9626(4) .2764(4) .3507(3) .051(3) Uani
C7 C 1 .7093(5) .1678(5) .2876(4) .077(3) Uani
C8 C 1 .6147(7) .1460(5) .3269(4) .088(3) Uani
C9 C 1 .5216(6) .1600(6) .2791(5) .089(3) Uani
C10 C 1 .5256(5) .1935(5) .1953(6) .092(3) Uani
C11 C 1 .6214(5) .2130(4) .1606(4) .071(3) Uani
C12 C 1 .7808(6) .3492(6) -.0150(5) .103(4) Uani
C13 C 1 .7716(7) .4174(6) .0579(6) .121(4) Uani
C14 C 1 .8055(7) .1916(6) -.0469(5) .102(4) Uani
C15 C 1 .8244(8) .0985(6) -.0055(6) .125(4) Uani
C16 C 1 1.1117(6) .1965(6) .0320(5) .108(4) Uani
C17 C 1 1.1037(6) .3871(5) .1004(5) .094(3) Uani
C18 C 1 1.2280(4) .2441(7) .2026(5) .104(4) Uani
C21 C 1 1.0304(5) .0422(4) .2452(4) .067(2) Uani
C22 C 1 .9388(7) -.0227(5) .2248(5) .115(4) Uani
C23 C 1 1.1279(6) -.0139(6) .2768(5) .109(4) Uani
C61 C 1 .9513(5) .3774(4) .3277(4) .070(2) Uani
C62 C 1 .8458(6) .4179(5) .3495(6) .116(4) Uani
C63 C 1 1.0402(7) .4352(5) .3675(7) .130(5) Uani
H31 H 1 .9940(5) .0262(4) .4191(4) .0651 Uiso
H41 H 1 .9460(5) .1375(5) .5249(4) .073 Uiso
H51 H 1 .9287(4) .2954(5) .4834(4) .0684 Uiso
H71 H 1 .7775(5) .1592(5) .3226(4) .0819 Uiso
H81 H 1 .6123(7) .1185(5) .3880(4) .0894 Uiso
H91 H 1 .4511(6) .1477(6) .3063(5) .0933 Uiso
H101 H 1 .4581(5) .2039(5) .1597(6) .0953 Uiso
H111 H 1 .6235(5) .2360(4) .0978(4) .0715 Uiso
H121 H 1 .8363(6) .3701(6) -.0571(5) .1075 Uiso
H122 H 1 .7100(6) .3464(6) -.0471(5) .1075 Uiso
H131 H 1 .7526(7) .4799(6) .0334(6) .111 Uiso
H132 H 1 .8422(7) .4208(6) .0901(6) .111 Uiso
H133 H 1 .7159(7) .3970(6) .1002(6) .111 Uiso
H141 H 1 .8635(7) .2042(6) -.0897(5) .1083 Uiso
H142 H 1 .7352(7) .1910(6) -.0798(5) .1083 Uiso
H151 H 1 .8245(8) .0491(6) -.0523(6) .1196 Uiso
H152 H 1 .8948(8) .0990(6) .0274(6) .1196 Uiso
H153 H 1 .7665(8) .0857(6) .0373(6) .1196 Uiso
H161 H 1 1.1768(6) .2161(6) .0000(5) .1394 Uiso
H162 H 1 1.1166(6) .1289(6) .0466(5) .1394 Uiso
H163 H 1 1.0472(6) .2080(6) -.0070(5) .1394 Uiso
H171 H 1 1.1702(6) .3990(5) .0671(5) .1352 Uiso
H172 H 1 1.1013(6) .4294(5) .1532(5) .1352 Uiso
H173 H 1 1.0402(6) .3987(5) .0603(5) .1352 Uiso
H181 H 1 1.2898(4) .2626(7) .1659(5) .1432 Uiso
H182 H 1 1.2276(4) .2825(7) .2582(5) .1432 Uiso
H183 H 1 1.2344(4) .1770(7) .2189(5) .1432 Uiso
H211 H 1 1.0498(5) .0774(4) .1905(4) .0708 Uiso
H221 H 1 .9595(7) -.0705(5) .1801(5) .1188 Uiso
H222 H 1 .9188(7) -.0541(5) .2814(5) .1188 Uiso
H223 H 1 .8767(7) .0139(5) .2006(5) .1188 Uiso
H231 H 1 1.1454(6) -.0608(6) .2303(5) .1103 Uiso
H232 H 1 1.1901(6) .0285(6) .2870(5) .1103 Uiso
H233 H 1 1.1114(6) -.0463(6) .3337(5) .1103 Uiso
H611 H 1 .9536(5) .3805(4) .2612(4) .0659 Uiso
H621 H 1 .8422(6) .4848(5) .3320(6) .1185 Uiso
H622 H 1 .8367(6) .4122(5) .4153(6) .1185 Uiso
H623 H 1 .7877(6) .3829(5) .3173(6) .1185 Uiso
H631 H 1 1.0309(7) .5018(5) .3505(7) .1388 Uiso
H632 H 1 1.1099(7) .4121(5) .3456(7) .1388 Uiso
H633 H 1 1.0390(7) .4291(5) .4339(7) .1388 Uiso

loop_
_atom_type_symbol
_atom_type_scat_dispersion_real
_atom_type_scat_dispersion_imag
_atom_type_scat_source
C 0.0020 0.0020 International_Tables_Vol_IV_Table_2.2B
H 0.0000 0.0000 International_Tables_Vol_IV_Table_2.2B
N 0.0040 0.0030 International_Tables_Vol_IV_Table_2.2B
O 0.0080 0.0060 International_Tables_Vol_IV_Table_2.2B
Si 0.0720 0.0710 International_Tables_Vol_IV_Table_2.2B
Li 0.0000 0.0000 International_Tables_Vol_IV_Table_2.2B

loop_
_geom_angle_atom_site_label_1
_geom_angle_atom_site_label_2
_geom_angle_atom_site_label_3
_geom_angle
_geom_angle_publ_flag
N1 Li1 N2 127.1(4) yes
N1 Li1 O1 128.3(5) yes
N2 Li1 O1 104.5(4) yes
Li1 N1 Si1 123.2(3) yes
Li1 N1 C1 109.0(4) yes
Si1 N1 C1 127.8(3) yes
Li1 N2 C7 124.2(5) no
Li1 N2 C11 118.6(5) no
C7 N2 C11 117.2(5) no
Li1 O1 C12 126.3(6) no
Li1 O1 C14 121.6(6) no
C12 O1 C14 112.0(6) no
N1 Si1 C16 112.6(3) no
N1 Si1 C17 113.9(3) no
C16 Si1 C17 103.6(3) no
N1 Si1 C18 112.9(3) no
C16 Si1 C18 106.8(4) no
C17 Si1 C18 106.2(4) no
N1 C1 C2 120.5(5) no
N1 C1 C6 121.5(5) no
C2 C1 C6 117.7(4) no
C1 C2 C3 119.3(5) no
C1 C2 C21 120.8(5) no
C3 C2 C21 119.9(5) no
C2 C3 C4 121.9(6) no
C2 C3 H31 119.3(4) no
C4 C3 H31 118.7(4) no
C3 C4 C5 119.8(5) no
C3 C4 H41 120.8(4) no
C5 C4 H41 119.4(3) no
C4 C5 C6 121.1(5) no
C4 C5 H51 119.9(3) no
C6 C5 H51 119.0(4) no
C1 C6 C5 120.1(5) no
C1 C6 C61 120.7(5) no
C5 C6 C61 119.2(5) no
N2 C7 C8 122.5(6) no
N2 C7 H71 118.5(3) no
C8 C7 H71 119.0(4) no
C7 C8 C9 118.5(6) no
C7 C8 H81 122.1(4) no
C9 C8 H81 119.4(4) no
C8 C9 C10 119.2(6) no
C8 C9 H91 120.8(4) no
C10 C9 H91 119.9(4) no
C9 C10 C11 119.2(7) no
C9 C10 H101 119.9(4) no
C11 C10 H101 120.8(4) no
N2 C11 C10 123.4(6) no
N2 C11 H111 118.1(3) no
C10 C11 H111 118.5(4) no
O1 C12 C13 110.4(6) no
O1 C12 H121 109.8(4) no
C13 C12 H121 109.7(5) no
O1 C12 H122 110.3(4) no
C13 C12 H122 107.2(5) no
H121 C12 H122 109.47 no
C12 C13 H131 110.5(5) no
C12 C13 H132 107.7(5) no
H131 C13 H132 109.48 no
C12 C13 H133 110.2(5) no
H131 C13 H133 109.48 no
H132 C13 H133 109.48 no
O1 C14 C15 109.9(6) no
O1 C14 H141 108.7(4) no
C15 C14 H141 108.7(5) no
O1 C14 H142 111.0(4) no
C15 C14 H142 109.0(5) no
H141 C14 H142 109.47 no
C14 C15 H151 110.5(5) no
C14 C15 H152 109.1(5) no
H151 C15 H152 109.48 no
C14 C15 H153 108.8(5) no
H151 C15 H153 109.48 no
H152 C15 H153 109.48 no
Si1 C16 H161 109.8(2) no
Si1 C16 H162 108.8(3) no
H161 C16 H162 109.48 no
Si1 C16 H163 109.8(3) no
H161 C16 H163 109.48 no
H162 C16 H163 109.48 no
Si1 C17 H171 109.4(2) no
Si1 C17 H172 110.1(2) no
H171 C17 H172 109.48 no
Si1 C17 H173 108.8(2) no
H171 C17 H173 109.48 no
H172 C17 H173 109.48 no
Si1 C18 H181 109.7(2) no
Si1 C18 H182 109.2(3) no
H181 C18 H182 109.48 no
Si1 C18 H183 109.5(3) no
H181 C18 H183 109.48 no
H182 C18 H183 109.48 no
C2 C21 C22 112.0(5) no
C2 C21 C23 112.0(6) no
C22 C21 C23 109.6(6) no
C2 C21 H211 104.5(3) no
C22 C21 H211 110.4(4) no
C23 C21 H211 108.2(4) no
C21 C22 H221 110.7(4) no
C21 C22 H222 108.4(4) no
H221 C22 H222 109.48 no
C21 C22 H223 109.3(4) no
H221 C22 H223 109.48 no
H222 C22 H223 109.48 no
C21 C23 H231 109.3(4) no
C21 C23 H232 109.9(4) no
H231 C23 H232 109.48 no
C21 C23 H233 109.2(4) no
H231 C23 H233 109.48 no
H232 C23 H233 109.48 no
C6 C61 C62 114.1(6) no
C6 C61 C63 112.4(5) no
C62 C61 C63 110.5(6) no
C6 C61 H611 105.5(3) no
C62 C61 H611 104.5(4) no
C63 C61 H611 109.3(5) no
C61 C62 H621 110.7(4) no
C61 C62 H622 108.0(4) no
H621 C62 H622 109.48 no
C61 C62 H623 109.7(4) no
H621 C62 H623 109.48 no
H622 C62 H623 109.48 no
C61 C63 H631 110.5(4) no
C61 C63 H632 109.5(4) no
H631 C63 H632 109.48 no
C61 C63 H633 108.4(5) no
H631 C63 H633 109.48 no
H632 C63 H633 109.48 no

loop_
_geom_bond_atom_site_label_1
_geom_bond_atom_site_label_2
_geom_bond_distance
_geom_bond_publ_flag
Li1 N1 1.916(9) yes
Li1 N2 2.060(10) yes
Li1 O1 1.951(8) yes
Li1 C1 2.714(9) yes
N1 Si1 1.669(4) yes
N1 C1 1.398(6) yes
N2 C7 1.329(7) no
N2 C11 1.330(6) no
O1 C12 1.412(8) no
O1 C14 1.414(8) no
Si1 C16 1.865(7) no
Si1 C17 1.869(7) no
Si1 C18 1.860(6) no
C1 C2 1.425(7) no
C1 C6 1.417(7) no
C2 C3 1.390(7) no
C2 C21 1.512(7) no
C3 C4 1.354(8) no
C3 H31 1.00 no
C4 C5 1.377(8) no
C4 H41 1.00 no
C5 C6 1.384(7) no
C5 H51 1.00 no
C6 C61 1.501(8) no
C7 C8 1.376(8) no
C7 H71 1.00 no
C8 C9 1.369(9) no
C8 H81 1.00 no
C9 C10 1.348(9) no
C9 H91 1.00 no
C10 C11 1.353(8) no
C10 H101 1.00 no
C11 H111 1.00 no
C12 C13 1.480(10) no
C12 H121 1.00 no
C12 H122 1.00 no
C13 H131 1.00 no
C13 H132 1.00 no
C13 H133 1.00 no
C14 C15 1.490(10) no
C14 H141 1.00 no
C14 H142 1.00 no
C15 H151 1.00 no
C15 H152 1.00 no
C15 H153 1.00 no
C16 H161 1.00 no
C16 H162 1.00 no
C16 H163 1.00 no
C17 H171 1.00 no
C17 H172 1.00 no
C17 H173 1.00 no
C18 H181 1.00 no
C18 H182 1.00 no
C18 H183 1.00 no
C21 C22 1.507(8) no
C21 C23 1.530(9) no
C21 H211 1.00 no
C22 H221 1.00 no
C22 H222 1.00 no
C22 H223 1.00 no
C23 H231 1.00 no
C23 H232 1.00 no
C23 H233 1.00 no
C61 C62 1.492(8) no
C61 C63 1.502(9) no
C61 H611 1.00 no
C62 H621 1.00 no
C62 H622 1.00 no
C62 H623 1.00 no
C63 H631 1.00 no
C63 H632 1.00 no
C63 H633 1.00 no
